data_1537327
loop_
_publ_author_name
'Gatehouse, B.M.'
'Pring, A.'

_publ_section_title
;
 The Crystal Structure of Hydrogen Cerium(III) Sulfate Hydrate, (H3 O) (Ce
 (S O4)2) (H2 O)
;
_journal_name_full 'Journal of Solid State Chemistry'
_journal_page_first 116
_journal_page_last 120
_journal_volume 38
_journal_year 1981
_chemical_formula_sum 'Ce H5 O10 S2'
_chemical_name_systematic '(H3 O) (Ce (S O4)2) (H2 O)'
_space_group_IT_number 14
_symmetry_space_group_name_Hall '-P 2yn'
_symmetry_space_group_name_H-M 'P 1 21/n 1'
_cell_angle_alpha 90
_cell_angle_beta 96.53
_cell_angle_gamma 90
_cell_formula_units_Z 4
_cell_length_a 9.359
_cell_length_b 9.926
_cell_length_c 8.444
_cell_volume 779.337
_citation_journal_id_ASTM JSSCBI
_cod_data_source_file Gatehouse_JSSCBI_1981_1417.cif
_cod_data_source_block H5Ce1O10S2
_cod_original_cell_volume 779.3369
_cod_original_sg_symbol_Hall '-P 2ybc (x-z,y,z)'
_cod_original_formula_sum 'H5 Ce1 O10 S2'
_cod_database_code 1537327

loop_
_symmetry_equiv_pos_as_xyz
x,y,z
-x+1/2,y+1/2,-z+1/2
-x,-y,-z
x-1/2,-y-1/2,z-1/2

loop_
_atom_site_label
_atom_site_type_symbol
_atom_site_fract_x
_atom_site_fract_y
_atom_site_fract_z
_atom_site_occupancy
_atom_site_U_iso_or_equiv
O5 O-2 0.3625 0.8196 0.2963 1 0.0
Ce1 Ce+3 0.2512 0.6605 0.4678 1 0.0
O4 O-2 0.3675 0.5415 0.7203 1 0.0
O1 O-2 0.6157 0.4704 0.7222 1 0.0
O6 O-2 -0.072 0.3571 0.3356 1 0.0
O2 O-2 0.0598 0.8323 0.3697 1 0.0
O7 O-2 0.1638 0.4138 0.4695 1 0.0
O3 O-2 0.5214 0.673 0.5805 1 0.0
O9 O-2 0.2057 0.346 0.8373 1 0.0
S2 S+6 0.0731 0.4073 0.3153 1 0.0
S1 S+6 0.52 0.5883 0.7244 1 0.0
O8 O-2 0.9358 0.4513 0.7482 1 0.0
O10 O-2 0.7708 0.3573 1.0136 1 0.0
